data_4339891
loop_
_publ_author_name
'Benson, Mark A.'
'Zacchini, Stefano'
'Boomishankar, Ramamoorthy'
'Chan, Yuri'
'Steiner, Alexander'

_publ_section_title
;
 Alkylation and acylation of cyclotriphosphazenes.
;
_journal_issue 17
_journal_name_full 'Inorganic chemistry'
_journal_page_first 7097
_journal_page_last 7108
_journal_paper_doi 10.1021/ic7009463
_journal_volume 46
_journal_year 2007
_chemical_formula_sum 'C57 H71 Br N9 O2 P3'
_chemical_formula_weight 1087.05
_chemical_name_systematic
; 
 ? 
;
_space_group_IT_number 19
_symmetry_cell_setting orthorhombic
_symmetry_space_group_name_Hall 'P 2ac 2ab'
_symmetry_space_group_name_H-M 'P 21 21 21'
_atom_sites_solution_hydrogens geom
_atom_sites_solution_primary direct
_atom_sites_solution_secondary difmap
_audit_creation_method SHELXL-97
_cell_angle_alpha 90.00
_cell_angle_beta 90.00
_cell_angle_gamma 90.00
_cell_formula_units_Z 4
_cell_length_a 16.745(3)
_cell_length_b 18.004(5)
_cell_length_c 19.026(3)
_cell_measurement_temperature 200(2)
_cell_volume 5736(2)
_computing_structure_refinement 'SHELXL-97 (Sheldrick, 1997)'
_computing_structure_solution 'SHELXS-97 (Sheldrick, 1990)'
_diffrn_ambient_temperature 200(2)
_diffrn_measured_fraction_theta_full 0.980
_diffrn_measured_fraction_theta_max 0.980
_diffrn_measurement_device_type 'Stoe IPDS'
_diffrn_measurement_method omega-scans
_diffrn_radiation_monochromator graphite
_diffrn_radiation_source 'fine-focus sealed tube'
_diffrn_radiation_type MoK\a
_diffrn_radiation_wavelength 0.71073
_diffrn_reflns_av_R_equivalents 0.0692
_diffrn_reflns_av_sigmaI/netI 0.0983
_diffrn_reflns_limit_h_max 19
_diffrn_reflns_limit_h_min -18
_diffrn_reflns_limit_k_max 20
_diffrn_reflns_limit_k_min -20
_diffrn_reflns_limit_l_max 21
_diffrn_reflns_limit_l_min -21
_diffrn_reflns_number 36489
_diffrn_reflns_theta_full 24.24
_diffrn_reflns_theta_max 24.24
_diffrn_reflns_theta_min 4.11
_exptl_absorpt_coefficient_mu 0.849
_exptl_absorpt_correction_type none
_exptl_crystal_colour colourless
_exptl_crystal_density_diffrn 1.259
_exptl_crystal_density_method 'not measured'
_exptl_crystal_description prism
_exptl_crystal_F_000 2288
_exptl_crystal_size_max 0.3
_exptl_crystal_size_mid 0.2
_exptl_crystal_size_min 0.2
_refine_diff_density_max 0.213
_refine_diff_density_min -0.264
_refine_diff_density_rms 0.041
_refine_ls_abs_structure_details 'Flack H D (1983), Acta Cryst. A39, 876-881'
_refine_ls_abs_structure_Flack -0.016(7)
_refine_ls_extinction_method none
_refine_ls_goodness_of_fit_ref 0.779
_refine_ls_hydrogen_treatment mixed
_refine_ls_matrix_type full
_refine_ls_number_parameters 659
_refine_ls_number_reflns 9043
_refine_ls_number_restraints 185
_refine_ls_restrained_S_all 0.803
_refine_ls_R_factor_all 0.0787
_refine_ls_R_factor_gt 0.0357
_refine_ls_shift/su_max 0.000
_refine_ls_shift/su_mean 0.000
_refine_ls_structure_factor_coef Fsqd
_refine_ls_weighting_details 'calc w=1/[\s^2^(Fo^2^)+(0.0267P)^2^+0.0000P] where P=(Fo^2^+2Fc^2^)/3'
_refine_ls_weighting_scheme calc
_refine_ls_wR_factor_gt 0.0609
_refine_ls_wR_factor_ref 0.0682
_reflns_number_gt 5307
_reflns_number_total 9043
_reflns_threshold_expression >2sigma(I)
_cod_data_source_file ic7009463-file003.cif
_cod_data_source_block '[6Bn]Br.2thf'
_cod_original_sg_symbol_H-M P2(1)2(1)2(1)
_cod_database_code 4339891

loop_
_symmetry_equiv_pos_as_xyz
'x, y, z'
'-x+1/2, -y, z+1/2'
'-x, y+1/2, -z+1/2'
'x+1/2, -y+1/2, -z'

loop_
_atom_site_label
_atom_site_type_symbol
_atom_site_fract_x
_atom_site_fract_y
_atom_site_fract_z
_atom_site_U_iso_or_equiv
_atom_site_adp_type
_atom_site_occupancy
_atom_site_symmetry_multiplicity
_atom_site_calc_flag
_atom_site_refinement_flags
_atom_site_disorder_assembly
_atom_site_disorder_group
Br1 Br 1.02422(3) 0.05514(2) 0.23575(2) 0.06013(14) Uani 1 1 d . . .
P1 P 0.91523(7) 0.27350(5) 0.29615(6) 0.0412(3) Uani 1 1 d . . .
P2 P 1.08907(7) 0.29256(5) 0.28930(6) 0.0439(3) Uani 1 1 d . . .
P3 P 0.99901(7) 0.35420(5) 0.40050(5) 0.0430(3) Uani 1 1 d . . .
N1 N 0.99967(17) 0.28031(12) 0.24989(13) 0.0380(7) Uani 1 1 d . . .
C1 C 1.0002(3) 0.25560(19) 0.17562(18) 0.0503(11) Uani 1 1 d . . .
H1A H 0.9494 0.2293 0.1661 0.060 Uiso 1 1 calc R . .
H1B H 1.0440 0.2193 0.1696 0.060 Uiso 1 1 calc R . .
C2 C 1.0102(3) 0.3162(2) 0.1210(2) 0.0486(11) Uani 1 1 d . . .
C3 C 0.9931(3) 0.3897(2) 0.1339(2) 0.0575(12) Uani 1 1 d . . .
H3A H 0.9746 0.4041 0.1791 0.069 Uiso 1 1 calc R . .
C4 C 1.0023(3) 0.4425(3) 0.0828(3) 0.0701(13) Uani 1 1 d . . .
H4A H 0.9912 0.4930 0.0935 0.084 Uiso 1 1 calc R . .
C5 C 1.0273(3) 0.4239(3) 0.0168(3) 0.0826(15) Uani 1 1 d . . .
H5A H 1.0337 0.4607 -0.0185 0.099 Uiso 1 1 calc R . .
C6 C 1.0428(4) 0.3506(4) 0.0030(3) 0.104(2) Uani 1 1 d . . .
H6A H 1.0590 0.3362 -0.0428 0.125 Uiso 1 1 calc R . .
C7 C 1.0353(4) 0.2965(3) 0.0556(3) 0.0816(18) Uani 1 1 d . . .
H7A H 1.0477 0.2461 0.0456 0.098 Uiso 1 1 calc R . .
N2 N 1.07929(19) 0.34129(18) 0.35700(18) 0.0504(9) Uani 1 1 d . . .
N3 N 0.92123(19) 0.31988(17) 0.36555(16) 0.0438(9) Uani 1 1 d . . .
N4 N 0.84018(19) 0.30288(15) 0.25087(19) 0.0490(10) Uani 1 1 d D . .
H4 H 0.814(2) 0.2660(15) 0.234(2) 0.059 Uiso 1 1 d D . .
C41 C 0.8214(2) 0.3809(2) 0.2403(3) 0.0562(12) Uani 1 1 d . . .
H41A H 0.8244 0.3919 0.1894 0.067 Uiso 1 1 calc R . .
H41B H 0.8627 0.4112 0.2641 0.067 Uiso 1 1 calc R . .
C42 C 0.7404(3) 0.4047(2) 0.2670(2) 0.0518(11) Uani 1 1 d . . .
C43 C 0.7242(3) 0.4791(3) 0.2690(3) 0.0938(19) Uani 1 1 d . . .
H43 H 0.7642 0.5139 0.2560 0.113 Uiso 1 1 calc R . .
C44 C 0.6480(4) 0.5043(3) 0.2902(4) 0.123(3) Uani 1 1 d . . .
H44 H 0.6367 0.5560 0.2906 0.148 Uiso 1 1 calc R . .
C45 C 0.5930(4) 0.4570(4) 0.3093(3) 0.0962(19) Uani 1 1 d . . .
H45 H 0.5421 0.4744 0.3238 0.115 Uiso 1 1 calc R . .
C46 C 0.6086(3) 0.3821(4) 0.3086(3) 0.0888(18) Uani 1 1 d . . .
H46 H 0.5680 0.3482 0.3224 0.107 Uiso 1 1 calc R . .
C47 C 0.6815(3) 0.3556(3) 0.2882(2) 0.0630(13) Uani 1 1 d . . .
H47 H 0.6918 0.3037 0.2887 0.076 Uiso 1 1 calc R . .
N5 N 0.9008(2) 0.18404(16) 0.30453(19) 0.0472(9) Uani 1 1 d D . .
H5 H 0.9360(18) 0.1523(17) 0.2895(19) 0.057 Uiso 1 1 d D . .
C51 C 0.8410(3) 0.1535(2) 0.3521(2) 0.0534(12) Uani 1 1 d . . .
H51A H 0.8223 0.1056 0.3325 0.064 Uiso 1 1 calc R . .
H51B H 0.7946 0.1876 0.3527 0.064 Uiso 1 1 calc R . .
C52 C 0.8665(3) 0.1404(2) 0.4265(2) 0.0453(11) Uani 1 1 d . . .
C53 C 0.8093(3) 0.1298(2) 0.4772(3) 0.0630(13) Uani 1 1 d . . .
H53 H 0.7546 0.1305 0.4639 0.076 Uiso 1 1 calc R . .
C54 C 0.8287(4) 0.1180(3) 0.5470(3) 0.0723(15) Uani 1 1 d . . .
H54 H 0.7878 0.1106 0.5809 0.087 Uiso 1 1 calc R . .
C55 C 0.9064(5) 0.1173(3) 0.5664(3) 0.0791(16) Uani 1 1 d . . .
H55 H 0.9204 0.1098 0.6143 0.095 Uiso 1 1 calc R . .
C56 C 0.9646(3) 0.1275(2) 0.5171(3) 0.0720(15) Uani 1 1 d . . .
H56 H 1.0190 0.1268 0.5310 0.086 Uiso 1 1 calc R . .
C57 C 0.9457(3) 0.1388(2) 0.4478(3) 0.0541(12) Uani 1 1 d . . .
H57 H 0.9870 0.1456 0.4142 0.065 Uiso 1 1 calc R . .
N6 N 1.15268(19) 0.33364(15) 0.2384(2) 0.0501(10) Uani 1 1 d D . .
H6 H 1.171(2) 0.3005(17) 0.2106(17) 0.060 Uiso 1 1 d D . .
C61 C 1.1620(3) 0.4150(2) 0.2345(3) 0.0815(18) Uani 1 1 d . . .
H61A H 1.1577 0.4364 0.2822 0.098 Uiso 1 1 calc R . .
H61B H 1.1187 0.4362 0.2053 0.098 Uiso 1 1 calc R . .
C62 C 1.2414(2) 0.4352(2) 0.2033(2) 0.0448(10) Uani 1 1 d . . .
C63 C 1.2477(4) 0.4614(2) 0.1367(3) 0.0721(15) Uani 1 1 d . . .
H63 H 1.2014 0.4665 0.1084 0.086 Uiso 1 1 calc R . .
C64 C 1.3216(6) 0.4808(3) 0.1101(4) 0.106(2) Uani 1 1 d . . .
H64 H 1.3265 0.4990 0.0635 0.127 Uiso 1 1 calc R . .
C65 C 1.3866(5) 0.4737(4) 0.1511(6) 0.122(3) Uani 1 1 d . . .
H65 H 1.4371 0.4881 0.1330 0.146 Uiso 1 1 calc R . .
C66 C 1.3824(4) 0.4468(5) 0.2166(5) 0.140(3) Uani 1 1 d . . .
H66 H 1.4291 0.4406 0.2444 0.168 Uiso 1 1 calc R . .
C67 C 1.3083(4) 0.4284(3) 0.2423(3) 0.106(2) Uani 1 1 d . . .
H67 H 1.3040 0.4102 0.2890 0.127 Uiso 1 1 calc R . .
N7 N 1.1225(2) 0.20823(16) 0.2966(2) 0.0471(9) Uani 1 1 d D . .
H7 H 1.0899(19) 0.1718(16) 0.282(2) 0.056 Uiso 1 1 d D . .
C71 C 1.2030(3) 0.1892(2) 0.3207(3) 0.0611(14) Uani 1 1 d . . .
H71A H 1.2361 0.2347 0.3209 0.073 Uiso 1 1 calc R . .
H71B H 1.2272 0.1541 0.2867 0.073 Uiso 1 1 calc R . .
C72 C 1.2052(3) 0.1543(3) 0.3938(3) 0.0543(12) Uani 1 1 d . . .
C73 C 1.2444(3) 0.1877(3) 0.4480(3) 0.0738(16) Uani 1 1 d . . .
H73 H 1.2704 0.2339 0.4405 0.089 Uiso 1 1 calc R . .
C74 C 1.2469(3) 0.1552(4) 0.5137(3) 0.0868(18) Uani 1 1 d . . .
H74 H 1.2736 0.1798 0.5511 0.104 Uiso 1 1 calc R . .
C75 C 1.2118(3) 0.0891(4) 0.5252(3) 0.0837(17) Uani 1 1 d . . .
H75 H 1.2139 0.0668 0.5704 0.100 Uiso 1 1 calc R . .
C76 C 1.1728(3) 0.0540(3) 0.4708(3) 0.0774(14) Uani 1 1 d . . .
H76 H 1.1485 0.0070 0.4785 0.093 Uiso 1 1 calc R . .
C77 C 1.1689(3) 0.0867(3) 0.4053(3) 0.0637(13) Uani 1 1 d . . .
H77 H 1.1412 0.0626 0.3681 0.076 Uiso 1 1 calc R . .
N8 N 0.9943(2) 0.44440(17) 0.41346(15) 0.0458(8) Uani 1 1 d D . .
H8 H 1.004(2) 0.4699(17) 0.3755(13) 0.055 Uiso 1 1 d D . .
C81 C 0.9205(3) 0.4742(2) 0.4445(2) 0.0542(12) Uani 1 1 d . . .
H81A H 0.8901 0.4328 0.4659 0.065 Uiso 1 1 calc R . .
H81B H 0.8871 0.4955 0.4066 0.065 Uiso 1 1 calc R . .
C82 C 0.9349(3) 0.5334(2) 0.5000(2) 0.0455(12) Uani 1 1 d . . .
C83 C 0.9941(3) 0.5846(2) 0.4938(2) 0.0690(14) Uani 1 1 d . . .
H83 H 1.0295 0.5827 0.4548 0.083 Uiso 1 1 calc R . .
C84 C 1.0029(4) 0.6398(3) 0.5443(3) 0.0943(18) Uani 1 1 d . . .
H84 H 1.0439 0.6759 0.5392 0.113 Uiso 1 1 calc R . .
C85 C 0.9538(5) 0.6428(4) 0.6004(4) 0.116(3) Uani 1 1 d . . .
H85 H 0.9610 0.6798 0.6354 0.139 Uiso 1 1 calc R . .
C86 C 0.8955(4) 0.5933(5) 0.6062(3) 0.112(2) Uani 1 1 d . . .
H86 H 0.8594 0.5964 0.6446 0.135 Uiso 1 1 calc R . .
C87 C 0.8867(3) 0.5376(3) 0.5573(3) 0.0853(17) Uani 1 1 d . . .
H87 H 0.8460 0.5014 0.5637 0.102 Uiso 1 1 calc R . .
N9 N 0.9991(2) 0.32132(17) 0.48106(17) 0.0509(9) Uani 1 1 d D . .
H9 H 0.982(2) 0.2767(13) 0.483(2) 0.061 Uiso 1 1 d D . .
C91 C 1.0610(3) 0.3358(3) 0.5309(2) 0.0665(14) Uani 1 1 d . . .
H91A H 1.0812 0.3869 0.5236 0.080 Uiso 1 1 calc R . .
H91B H 1.1058 0.3012 0.5222 0.080 Uiso 1 1 calc R . .
C92 C 1.0343(3) 0.3278(2) 0.6068(3) 0.0551(12) Uani 1 1 d . . .
C93 C 1.0910(4) 0.3279(3) 0.6597(3) 0.0969(19) Uani 1 1 d . . .
H93 H 1.1459 0.3322 0.6478 0.116 Uiso 1 1 calc R . .
C94 C 1.0690(4) 0.3217(3) 0.7300(3) 0.0988(19) Uani 1 1 d . . .
H94 H 1.1086 0.3225 0.7658 0.119 Uiso 1 1 calc R . .
C95 C 0.9923(5) 0.3148(3) 0.7468(3) 0.1082(19) Uani 1 1 d . . .
H95 H 0.9770 0.3086 0.7946 0.130 Uiso 1 1 calc R . .
C96 C 0.9368(4) 0.3164(5) 0.6964(4) 0.145(3) Uani 1 1 d . . .
H96 H 0.8819 0.3121 0.7084 0.174 Uiso 1 1 calc R . .
C97 C 0.9590(4) 0.3245(4) 0.6261(3) 0.107(2) Uani 1 1 d . . .
H97 H 0.9185 0.3278 0.5913 0.128 Uiso 1 1 calc R . .
O1 O 0.2224(4) 0.2376(4) 0.1242(5) 0.075(3) Uiso 0.570(12) 1 d PDU A 1
C11 C 0.1999(6) 0.1698(6) 0.0955(7) 0.079(3) Uiso 0.570(12) 1 d PDU A 1
H11A H 0.1506 0.1760 0.0674 0.095 Uiso 0.570(12) 1 calc PR A 1
H11B H 0.1889 0.1337 0.1335 0.095 Uiso 0.570(12) 1 calc PR A 1
C12 C 0.2631(6) 0.1432(7) 0.0519(7) 0.085(4) Uiso 0.570(12) 1 d PDU A 1
H12A H 0.2538 0.1570 0.0022 0.102 Uiso 0.570(12) 1 calc PR A 1
H12B H 0.2676 0.0884 0.0551 0.102 Uiso 0.570(12) 1 calc PR A 1
C13 C 0.3399(5) 0.1814(6) 0.0808(7) 0.082(4) Uiso 0.570(12) 1 d PDU A 1
H13A H 0.3739 0.1451 0.1059 0.098 Uiso 0.570(12) 1 calc PR A 1
H13B H 0.3713 0.2036 0.0420 0.098 Uiso 0.570(12) 1 calc PR A 1
C14 C 0.3119(5) 0.2390(6) 0.1288(6) 0.070(3) Uiso 0.570(12) 1 d PDU A 1
H14A H 0.3327 0.2882 0.1147 0.084 Uiso 0.570(12) 1 calc PR A 1
H14B H 0.3296 0.2284 0.1775 0.084 Uiso 0.570(12) 1 calc PR A 1
O1' O 0.2433(5) 0.2206(4) 0.1558(5) 0.061(3) Uiso 0.430(12) 1 d PDU A 2
C11' C 0.2934(10) 0.2555(7) 0.1022(8) 0.100(6) Uiso 0.430(12) 1 d PDU A 2
H11C H 0.3398 0.2805 0.1241 0.120 Uiso 0.430(12) 1 calc PR A 2
H11D H 0.2625 0.2927 0.0752 0.120 Uiso 0.430(12) 1 calc PR A 2
C12' C 0.3204(12) 0.1936(8) 0.0553(10) 0.113(7) Uiso 0.430(12) 1 d PDU A 2
H12C H 0.3785 0.1850 0.0606 0.136 Uiso 0.430(12) 1 calc PR A 2
H12D H 0.3090 0.2054 0.0054 0.136 Uiso 0.430(12) 1 calc PR A 2
C13' C 0.2727(9) 0.1250(7) 0.0790(9) 0.096(6) Uiso 0.430(12) 1 d PDU A 2
H13C H 0.2467 0.1003 0.0385 0.115 Uiso 0.430(12) 1 calc PR A 2
H13D H 0.3076 0.0887 0.1033 0.115 Uiso 0.430(12) 1 calc PR A 2
C14' C 0.2136(8) 0.1558(7) 0.1270(8) 0.072(4) Uiso 0.430(12) 1 d PDU A 2
H14C H 0.1634 0.1664 0.1013 0.087 Uiso 0.430(12) 1 calc PR A 2
H14D H 0.2017 0.1196 0.1648 0.087 Uiso 0.430(12) 1 calc PR A 2
O2 O 0.7530(5) 0.1859(3) 0.1681(3) 0.085(2) Uiso 0.698(10) 1 d PDU B 1
C21 C 0.7606(8) 0.2115(5) 0.0957(5) 0.118(4) Uiso 0.698(10) 1 d PDU B 1
H21A H 0.8045 0.2480 0.0910 0.142 Uiso 0.698(10) 1 calc PR B 1
H21B H 0.7103 0.2345 0.0791 0.142 Uiso 0.698(10) 1 calc PR B 1
C22 C 0.7784(9) 0.1427(6) 0.0557(5) 0.143(5) Uiso 0.698(10) 1 d PDU B 1
H22A H 0.7397 0.1377 0.0167 0.172 Uiso 0.698(10) 1 calc PR B 1
H22B H 0.8325 0.1466 0.0351 0.172 Uiso 0.698(10) 1 calc PR B 1
C23 C 0.7744(8) 0.0767(5) 0.1000(5) 0.128(4) Uiso 0.698(10) 1 d PDU B 1
H23A H 0.8227 0.0455 0.0943 0.153 Uiso 0.698(10) 1 calc PR B 1
H23B H 0.7266 0.0466 0.0890 0.153 Uiso 0.698(10) 1 calc PR B 1
C24 C 0.7695(7) 0.1093(4) 0.1745(4) 0.096(3) Uiso 0.698(10) 1 d PDU B 1
H24A H 0.7266 0.0844 0.2015 0.115 Uiso 0.698(10) 1 calc PR B 1
H24B H 0.8207 0.1017 0.1995 0.115 Uiso 0.698(10) 1 calc PR B 1
O2' O 0.7908(10) 0.1843(7) 0.1511(8) 0.080(5) Uiso 0.302(10) 1 d PDU B 2
C21' C 0.7180(13) 0.1945(11) 0.1104(13) 0.106(8) Uiso 0.302(10) 1 d PDU B 2
H21C H 0.7203 0.2405 0.0819 0.127 Uiso 0.302(10) 1 calc PR B 2
H21D H 0.6703 0.1962 0.1411 0.127 Uiso 0.302(10) 1 calc PR B 2
C22' C 0.718(2) 0.1244(13) 0.0633(12) 0.175(11) Uiso 0.302(10) 1 d PDU B 2
H22C H 0.6645 0.1144 0.0428 0.210 Uiso 0.302(10) 1 calc PR B 2
H22D H 0.7583 0.1270 0.0256 0.210 Uiso 0.302(10) 1 calc PR B 2
C23' C 0.7391(15) 0.0704(10) 0.1180(14) 0.129(9) Uiso 0.302(10) 1 d PDU B 2
H23C H 0.7523 0.0212 0.0978 0.155 Uiso 0.302(10) 1 calc PR B 2
H23D H 0.6961 0.0647 0.1533 0.155 Uiso 0.302(10) 1 calc PR B 2
C24' C 0.8122(12) 0.1081(8) 0.1490(13) 0.094(7) Uiso 0.302(10) 1 d PDU B 2
H24C H 0.8238 0.0891 0.1967 0.113 Uiso 0.302(10) 1 calc PR B 2
H24D H 0.8597 0.1002 0.1189 0.113 Uiso 0.302(10) 1 calc PR B 2

loop_
_atom_site_aniso_label
_atom_site_aniso_U_11
_atom_site_aniso_U_22
_atom_site_aniso_U_33
_atom_site_aniso_U_23
_atom_site_aniso_U_13
_atom_site_aniso_U_12
Br1 0.0740(3) 0.03691(19) 0.0695(3) -0.0103(2) 0.0073(3) -0.0018(2)
P1 0.0388(7) 0.0373(6) 0.0475(7) -0.0035(5) 0.0063(6) -0.0046(5)
P2 0.0386(7) 0.0345(6) 0.0586(8) -0.0027(5) 0.0110(6) -0.0020(5)
P3 0.0412(7) 0.0369(6) 0.0509(6) -0.0058(5) 0.0052(6) -0.0030(6)
N1 0.0425(19) 0.0349(15) 0.0366(19) -0.0047(14) 0.0078(16) -0.0022(15)
C1 0.051(3) 0.045(2) 0.054(2) 0.0008(19) 0.009(2) 0.003(2)
C2 0.052(3) 0.048(3) 0.045(3) 0.004(2) 0.010(2) 0.009(2)
C3 0.056(3) 0.050(3) 0.067(3) 0.009(2) 0.022(3) 0.007(2)
C4 0.067(4) 0.057(3) 0.086(3) 0.020(3) 0.015(3) 0.014(3)
C5 0.086(4) 0.078(4) 0.084(4) 0.030(3) 0.011(3) 0.015(3)
C6 0.162(7) 0.100(5) 0.051(3) 0.009(3) 0.033(4) 0.016(4)
C7 0.127(5) 0.063(3) 0.054(3) 0.001(3) 0.013(3) 0.022(3)
N2 0.029(2) 0.057(2) 0.066(3) -0.0150(19) 0.0057(19) 0.0004(17)
N3 0.039(2) 0.050(2) 0.042(2) -0.0119(16) 0.0018(17) -0.0065(17)
N4 0.045(2) 0.0349(19) 0.067(3) -0.0021(19) -0.0075(19) -0.0001(15)
C41 0.043(3) 0.050(2) 0.075(3) 0.000(3) 0.005(3) 0.004(2)
C42 0.047(3) 0.049(3) 0.060(3) -0.005(2) -0.013(3) 0.005(2)
C43 0.067(4) 0.058(3) 0.156(6) 0.008(4) 0.026(4) 0.004(3)
C44 0.089(5) 0.066(4) 0.214(8) -0.008(4) 0.034(6) 0.017(4)
C45 0.062(4) 0.114(5) 0.112(5) -0.028(4) 0.007(4) 0.029(4)
C46 0.054(4) 0.136(6) 0.077(4) 0.005(4) 0.009(3) 0.012(4)
C47 0.049(3) 0.077(3) 0.063(3) 0.011(3) 0.005(3) 0.008(3)
N5 0.045(2) 0.0317(19) 0.065(3) -0.0026(18) 0.013(2) -0.0067(16)
C51 0.048(3) 0.043(3) 0.069(3) 0.000(2) 0.003(3) -0.015(2)
C52 0.050(3) 0.034(2) 0.052(3) -0.004(2) 0.011(3) -0.012(2)
C53 0.065(3) 0.057(3) 0.068(4) -0.003(3) -0.004(3) -0.002(3)
C54 0.077(5) 0.075(3) 0.065(4) 0.010(3) 0.010(3) 0.010(3)
C55 0.120(5) 0.058(3) 0.059(4) 0.000(3) 0.001(4) 0.013(4)
C56 0.075(4) 0.060(3) 0.081(4) 0.003(3) -0.017(4) 0.008(3)
C57 0.054(4) 0.045(3) 0.063(3) 0.001(2) 0.008(3) -0.004(2)
N6 0.044(2) 0.0287(18) 0.077(3) 0.0028(19) 0.026(2) 0.0009(15)
C61 0.056(3) 0.038(2) 0.150(5) 0.004(3) 0.031(4) 0.003(2)
C62 0.040(3) 0.036(2) 0.058(3) 0.006(2) 0.008(2) -0.003(2)
C63 0.083(4) 0.057(3) 0.077(4) 0.005(3) -0.006(3) 0.018(3)
C64 0.124(6) 0.065(4) 0.129(6) 0.038(4) 0.070(6) 0.022(4)
C65 0.070(6) 0.087(5) 0.208(10) -0.010(6) 0.060(7) -0.030(4)
C66 0.067(5) 0.206(8) 0.147(7) -0.020(7) -0.025(5) -0.031(6)
C67 0.069(4) 0.176(6) 0.073(4) 0.017(4) -0.015(4) -0.003(4)
N7 0.042(2) 0.034(2) 0.065(2) 0.0028(18) 0.0024(19) 0.0003(15)
C71 0.040(3) 0.049(3) 0.094(4) 0.003(3) 0.009(3) 0.001(2)
C72 0.035(3) 0.048(3) 0.080(4) -0.003(3) -0.005(3) 0.008(2)
C73 0.053(4) 0.059(3) 0.110(5) -0.021(3) -0.013(3) 0.002(3)
C74 0.070(4) 0.108(5) 0.083(5) -0.031(4) -0.021(3) 0.017(4)
C75 0.071(4) 0.118(5) 0.062(4) 0.011(4) -0.019(3) 0.023(4)
C76 0.065(4) 0.086(3) 0.081(4) 0.030(4) -0.016(3) -0.006(3)
C77 0.061(3) 0.066(3) 0.064(3) 0.004(3) -0.005(3) -0.006(3)
N8 0.046(2) 0.0359(17) 0.056(2) -0.0085(17) 0.0140(19) 0.002(2)
C81 0.052(3) 0.045(2) 0.065(3) -0.008(2) 0.006(3) -0.006(2)
C82 0.049(3) 0.043(3) 0.045(3) 0.000(2) 0.002(2) 0.006(2)
C83 0.084(4) 0.061(3) 0.062(3) -0.011(2) -0.001(3) -0.018(3)
C84 0.103(5) 0.064(3) 0.115(5) -0.024(3) -0.026(5) -0.013(4)
C85 0.138(7) 0.110(5) 0.100(6) -0.064(5) -0.039(5) 0.037(5)
C86 0.096(6) 0.169(7) 0.072(4) -0.048(5) 0.011(4) 0.030(5)
C87 0.076(4) 0.105(5) 0.075(4) -0.007(4) 0.015(3) 0.002(3)
N9 0.057(3) 0.044(2) 0.051(2) 0.0000(17) -0.006(2) -0.011(2)
C91 0.055(4) 0.076(3) 0.069(4) 0.008(3) -0.010(3) -0.003(3)
C92 0.046(3) 0.059(3) 0.060(3) 0.003(2) -0.017(3) 0.001(2)
C93 0.066(4) 0.132(5) 0.092(5) 0.032(4) -0.004(4) 0.005(4)
C94 0.090(5) 0.143(5) 0.064(4) 0.021(4) -0.022(4) 0.014(4)
C95 0.093(5) 0.165(5) 0.067(4) 0.008(3) 0.017(4) 0.031(4)
C96 0.062(5) 0.300(11) 0.071(5) -0.021(6) -0.007(4) 0.017(5)
C97 0.050(4) 0.212(7) 0.057(4) -0.021(4) -0.008(3) 0.020(4)

loop_
_atom_type_symbol
_atom_type_description
_atom_type_scat_dispersion_real
_atom_type_scat_dispersion_imag
_atom_type_scat_source
C C 0.0033 0.0016 'International Tables Vol C Tables 4.2.6.8 and 6.1.1.4'
H H 0.0000 0.0000 'International Tables Vol C Tables 4.2.6.8 and 6.1.1.4'
N N 0.0061 0.0033 'International Tables Vol C Tables 4.2.6.8 and 6.1.1.4'
P P 0.1023 0.0942 'International Tables Vol C Tables 4.2.6.8 and 6.1.1.4'
Br Br -0.2901 2.4595 'International Tables Vol C Tables 4.2.6.8 and 6.1.1.4'
O O 0.0106 0.0060 'International Tables Vol C Tables 4.2.6.8 and 6.1.1.4'

loop_
_geom_angle_atom_site_label_1
_geom_angle_atom_site_label_2
_geom_angle_atom_site_label_3
_geom_angle
N3 P1 N4 109.00(18)
N3 P1 N5 116.89(19)
N4 P1 N5 105.06(18)
N3 P1 N1 110.55(16)
N4 P1 N1 110.74(16)
N5 P1 N1 104.40(15)
N2 P2 N6 107.75(19)
N2 P2 N7 119.3(2)
N6 P2 N7 104.57(17)
N2 P2 N1 110.21(16)
N6 P2 N1 112.17(18)
N7 P2 N1 102.79(16)
N3 P3 N2 114.66(16)
N3 P3 N9 104.53(19)
N2 P3 N9 115.5(2)
N3 P3 N8 114.07(18)
N2 P3 N8 105.19(18)
N9 P3 N8 102.48(16)
C1 N1 P1 119.0(2)
C1 N1 P2 117.3(2)
P1 N1 P2 121.74(16)
N1 C1 C2 116.0(3)
C7 C2 C3 118.7(4)
C7 C2 C1 118.2(4)
C3 C2 C1 123.1(4)
C4 C3 C2 121.1(4)
C5 C4 C3 121.2(4)
C4 C5 C6 118.0(5)
C5 C6 C7 121.1(5)
C2 C7 C6 119.8(4)
P2 N2 P3 126.6(2)
P1 N3 P3 127.9(2)
C41 N4 P1 124.0(3)
N4 C41 C42 115.0(3)
C43 C42 C47 118.5(5)
C43 C42 C41 117.8(4)
C47 C42 C41 123.7(4)
C42 C43 C44 120.1(5)
C45 C44 C43 120.4(5)
C44 C45 C46 120.3(6)
C47 C46 C45 121.0(6)
C46 C47 C42 119.6(5)
C51 N5 P1 122.2(3)
N5 C51 C52 116.7(4)
C53 C52 C57 117.3(4)
C53 C52 C51 119.1(4)
C57 C52 C51 123.6(4)
C52 C53 C54 122.2(5)
C55 C54 C53 119.3(5)
C54 C55 C56 119.8(5)
C55 C56 C57 121.1(5)
C56 C57 C52 120.3(4)
C61 N6 P2 123.6(3)
N6 C61 C62 110.8(3)
C67 C62 C63 118.7(5)
C67 C62 C61 119.7(5)
C63 C62 C61 121.6(5)
C62 C63 C64 120.0(6)
C65 C64 C63 119.2(7)
C66 C65 C64 122.2(7)
C65 C66 C67 117.7(7)
C62 C67 C66 122.2(6)
C71 N7 P2 124.3(3)
N7 C71 C72 113.8(4)
C73 C72 C77 118.8(5)
C73 C72 C71 121.3(5)
C77 C72 C71 119.8(5)
C72 C73 C74 120.9(5)
C75 C74 C73 120.6(6)
C74 C75 C76 119.4(6)
C75 C76 C77 120.4(5)
C72 C77 C76 119.9(5)
C81 N8 P3 117.4(3)
N8 C81 C82 113.6(3)
C87 C82 C83 117.7(4)
C87 C82 C81 120.2(4)
C83 C82 C81 122.1(4)
C82 C83 C84 120.2(5)
C85 C84 C83 120.7(6)
C86 C85 C84 119.2(6)
C85 C86 C87 120.8(6)
C82 C87 C86 121.3(5)
C91 N9 P3 123.6(3)
N9 C91 C92 113.5(4)
C97 C92 C93 117.0(5)
C97 C92 C91 123.6(4)
C93 C92 C91 119.3(5)
C92 C93 C94 121.2(6)
C95 C94 C93 119.6(6)
C94 C95 C96 119.8(6)
C95 C96 C97 120.3(6)
C92 C97 C96 121.9(5)
C11 O1 C14 108.0(6)
O1 C11 C12 108.8(8)
C11 C12 C13 104.9(7)
C14 C13 C12 105.6(7)
C13 C14 O1 105.8(7)
C14' O1' C11' 107.0(9)
O1' C11' C12' 105.6(9)
C11' C12' C13' 105.4(9)
C14' C13' C12' 103.3(9)
O1' C14' C13' 109.0(9)
C24 O2 C21 111.9(6)
O2 C21 C22 103.7(7)
C23 C22 C21 112.0(8)
C22 C23 C24 103.0(7)
O2 C24 C23 107.7(6)
C24' O2' C21' 108.6(11)
O2' C21' C22' 101.9(12)
C23' C22' C21' 97.5(14)
C22' C23' C24' 100.1(14)
O2' C24' C23' 103.8(12)

loop_
_geom_bond_atom_site_label_1
_geom_bond_atom_site_label_2
_geom_bond_distance
P1 N3 1.565(3)
P1 N4 1.613(3)
P1 N5 1.636(3)
P1 N1 1.670(3)
P2 N2 1.567(3)
P2 N6 1.619(3)
P2 N7 1.624(3)
P2 N1 1.689(3)
P3 N3 1.588(3)
P3 N2 1.596(3)
P3 N9 1.643(3)
P3 N8 1.645(3)
N1 C1 1.481(4)
C1 C2 1.517(5)
C2 C7 1.360(5)
C2 C3 1.376(5)
C3 C4 1.368(5)
C4 C5 1.365(6)
C5 C6 1.371(7)
C6 C7 1.402(6)
N4 C41 1.454(4)
C41 C42 1.510(5)
C42 C43 1.366(5)
C42 C47 1.385(5)
C43 C44 1.413(7)
C44 C45 1.307(7)
C45 C46 1.373(8)
C46 C47 1.368(6)
N5 C51 1.458(5)
C51 C52 1.496(6)
C52 C53 1.373(6)
C52 C57 1.386(6)
C53 C54 1.383(6)
C54 C55 1.353(7)
C55 C56 1.366(7)
C56 C57 1.371(6)
N6 C61 1.475(4)
C61 C62 1.500(6)
C62 C67 1.350(6)
C62 C63 1.356(6)
C63 C64 1.382(8)
C64 C65 1.344(9)
C65 C66 1.339(9)
C66 C67 1.374(8)
N7 C71 1.465(5)
C71 C72 1.527(6)
C72 C73 1.362(7)
C72 C77 1.379(6)
C73 C74 1.380(7)
C74 C75 1.346(7)
C75 C76 1.376(7)
C76 C77 1.380(6)
N8 C81 1.471(5)
C81 C82 1.520(5)
C82 C87 1.358(6)
C82 C83 1.359(6)
C83 C84 1.390(6)
C84 C85 1.349(8)
C85 C86 1.326(8)
C86 C87 1.377(8)
N9 C91 1.430(5)
C91 C92 1.518(6)
C92 C97 1.314(6)
C92 C93 1.384(7)
C93 C94 1.392(8)
C94 C95 1.330(8)
C95 C96 1.336(7)
C96 C97 1.396(8)
O1 C11 1.388(9)
O1 C14 1.501(9)
C11 C12 1.428(9)
C12 C13 1.560(11)
C13 C14 1.460(9)
O1' C14' 1.382(10)
O1' C11' 1.462(12)
C11' C12' 1.498(12)
C12' C13' 1.541(13)
C13' C14' 1.457(11)
O2 C24 1.412(8)
O2 C21 1.459(9)
C21 C22 1.483(9)
C22 C23 1.459(10)
C23 C24 1.536(9)
O2' C24' 1.418(12)
O2' C21' 1.456(13)
C21' C22' 1.548(14)
C22' C23' 1.468(16)
C23' C24' 1.519(14)
